data_2310336
loop_
_publ_author_name
'Baenziger, N.C.'
'Conant, J.W.'

_publ_section_title
;
 The crystal structures of Sr Zn5 and Ba Zn5
;
_journal_name_full 'Acta Crystallographica (1,1948-23,1967)'
_journal_page_first 361
_journal_page_last 364
_journal_volume 9
_journal_year 1956
_chemical_formula_sum 'Sr Zn5'
_space_group_IT_number 62
_symmetry_space_group_name_Hall '-P 2ac 2n'
_symmetry_space_group_name_H-M 'P n m a'
_cell_angle_alpha 90
_cell_angle_beta 90
_cell_angle_gamma 90
_cell_formula_units_Z 4
_cell_length_a 13.15
_cell_length_b 5.32
_cell_length_c 6.72
_cell_volume 470.118
_citation_journal_id_ASTM ACCRA9
_cod_data_source_file Baenziger_ACCRA9_1956_86.cif
_cod_data_source_block Sr1Zn5
_cod_original_cell_volume 470.1177
_cod_original_formula_sum 'Sr1 Zn5'
_cod_database_code 2310336

loop_
_symmetry_equiv_pos_as_xyz
x,y,z
-x+1/2,-y,z+1/2
x+1/2,-y+1/2,-z+1/2
-x,y+1/2,-z
-x,-y,-z
x-1/2,y,-z-1/2
-x-1/2,y-1/2,z-1/2
x,-y-1/2,z

loop_
_atom_site_label
_atom_site_type_symbol
_atom_site_fract_x
_atom_site_fract_y
_atom_site_fract_z
_atom_site_occupancy
_atom_site_U_iso_or_equiv
Zn2 Zn 0.715 0.25 0.66 1 0.0
Zn1 Zn 0.521 0.25 0.601 1 0.0
Zn3 Zn 0.202 0.25 0.455 1 0.0
Sr1 Sr 0.412 0.25 0.144 1 0.0
Zn4 Zn 0.155 0 0.15 1 0.0
